data_7049368
loop_
_publ_author_name
'Lee, Chien-Ming'
'Sankaralingam, Muniyandi'
'Chuo, Chi-He'
'Tseng, Tzu-Hsien'
'Chen, Peter P.-Y.'
'Chiang, Ming-Hsi'
'Li, Xiao-Xi'
'Lee, Yong-Min'
'Nam, Wonwoo'

_publ_section_title
;
 A Mn(iv)-peroxo complex in the reactions with proton donors.
;
_journal_issue 16
_journal_name_full 'Dalton transactions (Cambridge, England : 2003)'
_journal_page_first 5203
_journal_page_last 5213
_journal_paper_doi 10.1039/c9dt00649d
_journal_volume 48
_journal_year 2019
_chemical_formula_sum 'C68 H79 Mn N O2 P3 S3 Si3'
_chemical_formula_weight 1270.62
_space_group_crystal_system triclinic
_space_group_IT_number 2
_space_group_name_Hall '-P 1'
_space_group_name_H-M_alt 'P -1'
_symmetry_space_group_name_Hall '-P 1'
_symmetry_space_group_name_H-M 'P -1'
_atom_sites_solution_hydrogens geom
_audit_creation_method SHELXL-2018/3
_audit_update_record
;
2019-03-10 deposited with the CCDC.    2019-03-19 downloaded from the CCDC.
;
_cell_angle_alpha 76.5443(8)
_cell_angle_beta 76.9538(9)
_cell_angle_gamma 65.6410(7)
_cell_formula_units_Z 2
_cell_length_a 15.0558(6)
_cell_length_b 15.3325(6)
_cell_length_c 16.6334(6)
_cell_measurement_reflns_used 8934
_cell_measurement_temperature 150(2)
_cell_measurement_theta_max 27.22
_cell_measurement_theta_min 2.35
_cell_volume 3365.2(2)
_computing_cell_refinement 'Bruker SAINT'
_computing_data_collection 'Bruker SMART'
_computing_data_reduction 'Bruker SAINT'
_computing_molecular_graphics 'Bruker SHELXTL'
_computing_publication_material 'Bruker SHELXTL'
_computing_structure_refinement 'SHELXL-2018/3 (Sheldrick, 2018)'
_computing_structure_solution 'SHELXS-97 (Sheldrick 2008)'
_diffrn_ambient_temperature 150(2)
_diffrn_measured_fraction_theta_full 1.000
_diffrn_measured_fraction_theta_max 0.998
_diffrn_measurement_device_type 'BRUKER SMART APEXCCD area detector'
_diffrn_measurement_method 'omega scans'
_diffrn_radiation_type MoK\a
_diffrn_radiation_wavelength 0.71073
_diffrn_reflns_av_R_equivalents 0.0385
_diffrn_reflns_av_unetI/netI 0.0479
_diffrn_reflns_Laue_measured_fraction_full 1.000
_diffrn_reflns_Laue_measured_fraction_max 0.998
_diffrn_reflns_limit_h_max 19
_diffrn_reflns_limit_h_min -19
_diffrn_reflns_limit_k_max 19
_diffrn_reflns_limit_k_min -19
_diffrn_reflns_limit_l_max 21
_diffrn_reflns_limit_l_min -21
_diffrn_reflns_number 44024
_diffrn_reflns_point_group_measured_fraction_full 1.000
_diffrn_reflns_point_group_measured_fraction_max 0.998
_diffrn_reflns_theta_full 25.242
_diffrn_reflns_theta_max 27.499
_diffrn_reflns_theta_min 1.791
_exptl_absorpt_coefficient_mu 0.457
_exptl_absorpt_correction_T_max 0.7652
_exptl_absorpt_correction_T_min 0.6421
_exptl_absorpt_correction_type multi-scan
_exptl_absorpt_process_details 'Bruker SADABS'
_exptl_crystal_colour dark-green
_exptl_crystal_density_diffrn 1.254
_exptl_crystal_density_meas ?
_exptl_crystal_description block
_exptl_crystal_F_000 1340
_exptl_crystal_size_max 0.400
_exptl_crystal_size_mid 0.400
_exptl_crystal_size_min 0.200
_refine_diff_density_max 0.920
_refine_diff_density_min -0.492
_refine_diff_density_rms 0.071
_refine_ls_extinction_method none
_refine_ls_goodness_of_fit_ref 1.042
_refine_ls_hydrogen_treatment constr
_refine_ls_matrix_type full
_refine_ls_number_parameters 742
_refine_ls_number_reflns 15447
_refine_ls_number_restraints 1
_refine_ls_restrained_S_all 1.042
_refine_ls_R_factor_all 0.0642
_refine_ls_R_factor_gt 0.0492
_refine_ls_shift/su_max 0.001
_refine_ls_shift/su_mean 0.000
_refine_ls_structure_factor_coef Fsqd
_refine_ls_weighting_details 'w=1/[\s^2^(Fo^2^)+(0.0535P)^2^+2.2934P] where P=(Fo^2^+2Fc^2^)/3'
_refine_ls_weighting_scheme calc
_refine_ls_wR_factor_gt 0.1155
_refine_ls_wR_factor_ref 0.1230
_reflns_Friedel_coverage 0.000
_reflns_number_gt 12427
_reflns_number_total 15447
_reflns_threshold_expression 'I > 2\s(I)'
_cod_data_source_file c9dt00649d2.cif
_cod_data_source_block ic15135
_cod_depositor_comments
;
The following automatic conversions were performed:

'_exptl_crystal_density_meas' value 'not_measured' was changed to '?'
- the value is perceived as not measured.

Automatic conversion script
Id: cif_fix_values 4973 2017-02-22 13:04:09Z antanas 

 Adding full bibliography for 7049365--7049369.cif.
;
_cod_database_code 7049368
_shelx_shelxl_version_number 2018/3
_shelx_space_group_comment
; 
The symmetry employed for this shelxl refinement is uniquely defined 
by the following loop, which should always be used as a source of 
symmetry information in preference to the above space-group names. 
They are only intended as comments. 
;
_shelx_estimated_absorpt_t_min 0.838
_shelx_estimated_absorpt_t_max 0.914

loop_
_space_group_symop_operation_xyz
'x, y, z'
'-x, -y, -z'

loop_
_atom_site_label
_atom_site_type_symbol
_atom_site_fract_x
_atom_site_fract_y
_atom_site_fract_z
_atom_site_U_iso_or_equiv
_atom_site_adp_type
_atom_site_occupancy
_atom_site_site_symmetry_order
_atom_site_calc_flag
_atom_site_refinement_flags_posn
_atom_site_refinement_flags_adp
Mn Mn 0.31346(3) 0.81677(2) 0.24799(2) 0.02201(9) Uani 1 1 d . .
S1 S 0.20265(5) 0.74870(5) 0.23189(4) 0.02836(14) Uani 1 1 d . .
S2 S 0.25096(5) 0.99046(4) 0.22802(4) 0.02653(14) Uani 1 1 d . .
S3 S 0.48057(4) 0.71219(4) 0.20739(4) 0.02674(14) Uani 1 1 d . .
P1 P 0.32540(4) 0.85012(4) 0.10469(4) 0.01911(12) Uani 1 1 d . .
Si1 Si 0.11840(6) 0.60357(5) 0.18012(6) 0.03738(19) Uani 1 1 d . .
Si2 Si 0.07731(5) 1.21349(5) 0.19208(4) 0.02666(15) Uani 1 1 d . .
Si3 Si 0.72162(5) 0.63691(5) 0.12885(4) 0.02556(15) Uani 1 1 d . .
O1 O 0.30467(15) 0.79171(14) 0.36344(11) 0.0386(4) Uani 1 1 d . U
C1 C 0.23209(17) 0.72575(16) 0.12822(15) 0.0232(5) Uani 1 1 d . .
C2 C 0.19675(18) 0.66494(17) 0.10423(17) 0.0287(5) Uani 1 1 d . .
C3 C 0.2278(2) 0.64494(18) 0.02262(18) 0.0348(6) Uani 1 1 d . .
H3 H 0.203438 0.605276 0.005173 0.042 Uiso 1 1 calc R U
C4 C 0.2929(2) 0.68052(18) -0.03444(16) 0.0329(6) Uani 1 1 d . .
H4 H 0.314733 0.662770 -0.088671 0.039 Uiso 1 1 calc R U
C5 C 0.32512(19) 0.74181(17) -0.01122(15) 0.0273(5) Uani 1 1 d . .
H5 H 0.368728 0.767454 -0.049769 0.033 Uiso 1 1 calc R U
C6 C 0.29369(17) 0.76602(15) 0.06877(15) 0.0222(5) Uani 1 1 d . .
C7 C 0.20605(16) 1.03262(16) 0.13117(14) 0.0200(4) Uani 1 1 d . .
C8 C 0.13547(16) 1.12733(16) 0.11319(14) 0.0211(5) Uani 1 1 d . .
C9 C 0.10510(17) 1.15492(17) 0.03459(15) 0.0250(5) Uani 1 1 d . .
H9 H 0.057596 1.218333 0.021463 0.030 Uiso 1 1 calc R U
C10 C 0.14112(18) 1.09393(18) -0.02539(15) 0.0283(5) Uani 1 1 d . .
H10 H 0.119623 1.115872 -0.078615 0.034 Uiso 1 1 calc R U
C11 C 0.20876(17) 1.00079(17) -0.00620(15) 0.0248(5) Uani 1 1 d . .
H11 H 0.232947 0.957621 -0.045891 0.030 Uiso 1 1 calc R U
C12 C 0.24116(16) 0.97056(15) 0.07080(14) 0.0197(4) Uani 1 1 d . .
C13 C 0.52051(16) 0.76622(15) 0.10741(14) 0.0203(4) Uani 1 1 d . .
C14 C 0.62169(17) 0.74178(16) 0.07603(14) 0.0218(5) Uani 1 1 d . .
C15 C 0.64600(18) 0.79708(17) 0.00130(15) 0.0264(5) Uani 1 1 d . .
H15 H 0.713685 0.783316 -0.019917 0.032 Uiso 1 1 calc R U
C16 C 0.57605(18) 0.87089(18) -0.04317(16) 0.0291(5) Uani 1 1 d . .
H16 H 0.595770 0.908263 -0.092562 0.035 Uiso 1 1 calc R U
C17 C 0.47752(17) 0.88964(17) -0.01509(15) 0.0251(5) Uani 1 1 d . .
H17 H 0.428821 0.938113 -0.046323 0.030 Uiso 1 1 calc R U
C18 C 0.44991(16) 0.83701(16) 0.05935(14) 0.0209(5) Uani 1 1 d . .
C19 C 0.1871(2) 0.5198(2) 0.2656(2) 0.0468(8) Uani 1 1 d . .
H19A H 0.146971 0.485590 0.302422 0.070 Uiso 1 1 calc R U
H19B H 0.201672 0.557032 0.297855 0.070 Uiso 1 1 calc R U
H19C H 0.248946 0.472613 0.241584 0.070 Uiso 1 1 calc R U
C20 C -0.0029(2) 0.6917(2) 0.2228(3) 0.0598(10) Uani 1 1 d . .
H20A H -0.045428 0.656793 0.253050 0.090 Uiso 1 1 calc R U
H20B H -0.034390 0.739018 0.176739 0.090 Uiso 1 1 calc R U
H20C H 0.007468 0.725368 0.261047 0.090 Uiso 1 1 calc R U
C21 C 0.0949(3) 0.5265(3) 0.1220(3) 0.0648(11) Uani 1 1 d . .
H21A H 0.157729 0.477150 0.102194 0.097 Uiso 1 1 calc R U
H21B H 0.062018 0.567123 0.074167 0.097 Uiso 1 1 calc R U
H21C H 0.052771 0.494767 0.159258 0.097 Uiso 1 1 calc R U
C22 C 0.0155(2) 1.15965(19) 0.28902(17) 0.0358(6) Uani 1 1 d . .
H22A H 0.061635 1.095128 0.309571 0.054 Uiso 1 1 calc R U
H22B H -0.042390 1.154200 0.276575 0.054 Uiso 1 1 calc R U
H22C H -0.005040 1.201342 0.331828 0.054 Uiso 1 1 calc R U
C23 C -0.0211(2) 1.32436(18) 0.14626(18) 0.0382(6) Uani 1 1 d . .
H23A H -0.071211 1.306226 0.133779 0.057 Uiso 1 1 calc R U
H23B H 0.008025 1.354886 0.094654 0.057 Uiso 1 1 calc R U
H23C H -0.051688 1.370100 0.186320 0.057 Uiso 1 1 calc R U
C24 C 0.1725(2) 1.25118(19) 0.21243(18) 0.0366(6) Uani 1 1 d . .
H24A H 0.144896 1.289302 0.258300 0.055 Uiso 1 1 calc R U
H24B H 0.192488 1.290566 0.161944 0.055 Uiso 1 1 calc R U
H24C H 0.229988 1.193427 0.227726 0.055 Uiso 1 1 calc R U
C25 C 0.7355(2) 0.6596(2) 0.22973(19) 0.0416(7) Uani 1 1 d . .
H25A H 0.672730 0.672792 0.267422 0.062 Uiso 1 1 calc R U
H25B H 0.754446 0.715628 0.219460 0.062 Uiso 1 1 calc R U
H25C H 0.786528 0.602375 0.255374 0.062 Uiso 1 1 calc R U
C26 C 0.69766(19) 0.52363(18) 0.14564(18) 0.0344(6) Uani 1 1 d . .
H26A H 0.670361 0.522642 0.097817 0.052 Uiso 1 1 calc R U
H26B H 0.650483 0.521366 0.196667 0.052 Uiso 1 1 calc R U
H26C H 0.759520 0.467304 0.151285 0.052 Uiso 1 1 calc R U
C27 C 0.8406(2) 0.6196(2) 0.0575(2) 0.0458(8) Uani 1 1 d . .
H27A H 0.892855 0.561591 0.080889 0.069 Uiso 1 1 calc R U
H27B H 0.857313 0.676347 0.051686 0.069 Uiso 1 1 calc R U
H27C H 0.834145 0.611700 0.002603 0.069 Uiso 1 1 calc R U
C28 C 0.3439(3) 0.7019(2) 0.4078(2) 0.0601(9) Uani 1 1 d . U
H28A H 0.322313 0.657326 0.391192 0.090 Uiso 1 1 calc R U
H28B H 0.321656 0.704693 0.467606 0.090 Uiso 1 1 calc R U
H28C H 0.415965 0.678822 0.396713 0.090 Uiso 1 1 calc R U
P2 P 0.55134(4) 0.29263(4) 0.33496(4) 0.02238(13) Uani 1 1 d . .
P3 P 0.68459(4) 0.07692(4) 0.32775(4) 0.02087(13) Uani 1 1 d . .
N1 N 0.62535(16) 0.18743(14) 0.32733(14) 0.0332(5) Uani 1 1 d . .
C29 C 0.45184(18) 0.29792(17) 0.41964(15) 0.0266(5) Uani 1 1 d . .
C30 C 0.4725(2) 0.2440(2) 0.49768(17) 0.0397(7) Uani 1 1 d . .
H30 H 0.538544 0.202916 0.505153 0.048 Uiso 1 1 calc R U
C31 C 0.3977(3) 0.2498(2) 0.56426(18) 0.0460(8) Uani 1 1 d . .
H31 H 0.412406 0.212987 0.617413 0.055 Uiso 1 1 calc R U
C32 C 0.3021(2) 0.3085(2) 0.55403(18) 0.0413(7) Uani 1 1 d . .
H32 H 0.250740 0.311737 0.599909 0.050 Uiso 1 1 calc R U
C33 C 0.2806(2) 0.3626(2) 0.47738(19) 0.0437(7) Uani 1 1 d . .
H33 H 0.214415 0.403801 0.470528 0.052 Uiso 1 1 calc R U
C34 C 0.3552(2) 0.3572(2) 0.41016(18) 0.0369(6) Uani 1 1 d . .
H34 H 0.339990 0.394408 0.357244 0.044 Uiso 1 1 calc R U
C35 C 0.49843(17) 0.35168(17) 0.24052(15) 0.0251(5) Uani 1 1 d . .
C36 C 0.47424(19) 0.29726(19) 0.19871(17) 0.0327(6) Uani 1 1 d . .
H36 H 0.484815 0.231376 0.220924 0.039 Uiso 1 1 calc R U
C37 C 0.4349(2) 0.3391(2) 0.12493(18) 0.0405(7) Uani 1 1 d . .
H37 H 0.417749 0.302267 0.096722 0.049 Uiso 1 1 calc R U
C38 C 0.4207(2) 0.4344(2) 0.09269(18) 0.0416(7) Uani 1 1 d . .
H38 H 0.395283 0.462481 0.041326 0.050 Uiso 1 1 calc R U
C39 C 0.4429(2) 0.4897(2) 0.13394(17) 0.0375(6) Uani 1 1 d . .
H39 H 0.431647 0.555679 0.111576 0.045 Uiso 1 1 calc R U
C40 C 0.48181(18) 0.44836(18) 0.20810(16) 0.0290(5) Uani 1 1 d . .
H40 H 0.497084 0.486082 0.236776 0.035 Uiso 1 1 calc R U
C41 C 0.61372(18) 0.36048(16) 0.35679(15) 0.0246(5) Uani 1 1 d . .
C42 C 0.5612(2) 0.44712(18) 0.38853(17) 0.0324(6) Uani 1 1 d . .
H42 H 0.491216 0.472540 0.397382 0.039 Uiso 1 1 calc R U
C43 C 0.6118(2) 0.4961(2) 0.40715(18) 0.0396(7) Uani 1 1 d . .
H43 H 0.576264 0.555814 0.427833 0.048 Uiso 1 1 calc R U
C44 C 0.7135(2) 0.4583(2) 0.39574(18) 0.0403(7) Uani 1 1 d . .
H44 H 0.747588 0.491807 0.409333 0.048 Uiso 1 1 calc R U
C45 C 0.7658(2) 0.3725(2) 0.36481(18) 0.0381(6) Uani 1 1 d . .
H45 H 0.835766 0.346716 0.357194 0.046 Uiso 1 1 calc R U
C46 C 0.71570(19) 0.32369(18) 0.34475(16) 0.0308(6) Uani 1 1 d . .
H46 H 0.751651 0.264877 0.322690 0.037 Uiso 1 1 calc R U
C47 C 0.79913(17) 0.05643(17) 0.25945(15) 0.0247(5) Uani 1 1 d . .
C48 C 0.80207(19) 0.12094(19) 0.18580(16) 0.0298(5) Uani 1 1 d . .
H48 H 0.745766 0.178252 0.175253 0.036 Uiso 1 1 calc R U
C49 C 0.8868(2) 0.1019(2) 0.12778(18) 0.0378(6) Uani 1 1 d . .
H49 H 0.888328 0.145626 0.077057 0.045 Uiso 1 1 calc R U
C50 C 0.9689(2) 0.0197(2) 0.1435(2) 0.0416(7) Uani 1 1 d . .
H50 H 1.026966 0.006528 0.103484 0.050 Uiso 1 1 calc R U
C51 C 0.9668(2) -0.0432(2) 0.2167(2) 0.0479(8) Uani 1 1 d . .
H51 H 1.023967 -0.099466 0.227649 0.057 Uiso 1 1 calc R U
C52 C 0.8824(2) -0.0256(2) 0.27483(19) 0.0394(7) Uani 1 1 d . .
H52 H 0.881549 -0.069741 0.325357 0.047 Uiso 1 1 calc R U
C53 C 0.71402(18) 0.01336(17) 0.42925(15) 0.0260(5) Uani 1 1 d . .
C54 C 0.7423(2) 0.05616(19) 0.47858(16) 0.0319(6) Uani 1 1 d . .
H54 H 0.740367 0.120321 0.460309 0.038 Uiso 1 1 calc R U
C55 C 0.7730(2) 0.0062(2) 0.55377(17) 0.0390(6) Uani 1 1 d . .
H55 H 0.791419 0.036140 0.587704 0.047 Uiso 1 1 calc R U
C56 C 0.7771(2) -0.0872(2) 0.57990(18) 0.0449(7) Uani 1 1 d . .
H56 H 0.800198 -0.122326 0.631128 0.054 Uiso 1 1 calc R U
C57 C 0.7479(3) -0.1299(2) 0.53199(19) 0.0523(9) Uani 1 1 d . .
H57 H 0.749725 -0.193965 0.550824 0.063 Uiso 1 1 calc R U
C58 C 0.7161(2) -0.08009(19) 0.45677(18) 0.0404(7) Uani 1 1 d . .
H58 H 0.695629 -0.109579 0.423951 0.049 Uiso 1 1 calc R U
C59 C 0.62005(17) 0.02095(16) 0.29152(15) 0.0232(5) Uani 1 1 d . .
C60 C 0.6648(2) -0.03504(18) 0.22825(16) 0.0298(5) Uani 1 1 d . .
H60 H 0.731539 -0.046590 0.204565 0.036 Uiso 1 1 calc R U
C61 C 0.6114(2) -0.07427(19) 0.19958(17) 0.0372(6) Uani 1 1 d . .
H61 H 0.641880 -0.112483 0.156097 0.045 Uiso 1 1 calc R U
C62 C 0.5160(2) -0.0583(2) 0.23332(19) 0.0416(7) Uani 1 1 d . .
H62 H 0.480101 -0.085146 0.213195 0.050 Uiso 1 1 calc R U
C63 C 0.4713(2) -0.0034(2) 0.2965(2) 0.0471(8) Uani 1 1 d . .
H63 H 0.404736 0.007213 0.319995 0.057 Uiso 1 1 calc R U
C64 C 0.5229(2) 0.0365(2) 0.32604(19) 0.0369(6) Uani 1 1 d . .
H64 H 0.491792 0.074313 0.369741 0.044 Uiso 1 1 calc R U
O2 O 0.9655(2) 0.2869(2) 0.47837(19) 0.0832(9) Uani 1 1 d . .
C65 C 0.9834(4) 0.4326(4) 0.4078(4) 0.114(2) Uani 1 1 d . .
H65A H 1.050395 0.402802 0.378879 0.171 Uiso 1 1 calc R U
H65B H 0.972432 0.497620 0.416243 0.171 Uiso 1 1 calc R U
H65C H 0.935665 0.437244 0.373915 0.171 Uiso 1 1 calc R U
C66 C 0.9707(5) 0.3718(4) 0.4905(4) 0.118(2) Uani 1 1 d . .
H66A H 1.027068 0.355295 0.520134 0.142 Uiso 1 1 calc R U
H66B H 0.909617 0.408381 0.525222 0.142 Uiso 1 1 calc R U
C67 C 0.9492(5) 0.2228(5) 0.5543(3) 0.125(2) Uani 1 1 d . .
H67A H 0.888516 0.259477 0.589419 0.150 Uiso 1 1 calc R U
H67B H 1.004868 0.201705 0.585870 0.150 Uiso 1 1 calc R U
C68 C 0.9394(5) 0.1373(4) 0.5400(3) 0.121(2) Uani 1 1 d . .
H68A H 0.877176 0.156553 0.518925 0.182 Uiso 1 1 calc R U
H68B H 0.940058 0.092221 0.592579 0.182 Uiso 1 1 calc R U
H68C H 0.994542 0.105537 0.498776 0.182 Uiso 1 1 calc R U

loop_
_atom_site_aniso_label
_atom_site_aniso_U_11
_atom_site_aniso_U_22
_atom_site_aniso_U_33
_atom_site_aniso_U_23
_atom_site_aniso_U_13
_atom_site_aniso_U_12
Mn 0.02209(18) 0.02122(18) 0.01954(18) -0.00289(13) -0.00379(14) -0.00489(14)
S1 0.0253(3) 0.0322(3) 0.0282(3) -0.0062(3) 0.0009(2) -0.0132(3)
S2 0.0310(3) 0.0215(3) 0.0260(3) -0.0059(2) -0.0120(2) -0.0037(2)
S3 0.0211(3) 0.0253(3) 0.0251(3) 0.0023(2) -0.0019(2) -0.0043(2)
P1 0.0182(3) 0.0170(3) 0.0204(3) -0.0033(2) -0.0032(2) -0.0047(2)
Si1 0.0325(4) 0.0279(4) 0.0550(5) 0.0068(3) -0.0183(4) -0.0156(3)
Si2 0.0280(4) 0.0192(3) 0.0281(4) -0.0058(3) -0.0031(3) -0.0038(3)
Si3 0.0198(3) 0.0236(3) 0.0317(4) -0.0026(3) -0.0054(3) -0.0068(3)
O1 0.0453(11) 0.0394(9) 0.0242(9) -0.0075(7) -0.0036(8) -0.0086(9)
C1 0.0201(11) 0.0183(11) 0.0288(12) -0.0033(9) -0.0067(9) -0.0036(9)
C2 0.0269(12) 0.0190(11) 0.0397(15) 0.0023(10) -0.0143(11) -0.0072(10)
C3 0.0451(16) 0.0217(12) 0.0428(16) -0.0034(11) -0.0228(13) -0.0103(11)
C4 0.0470(16) 0.0227(12) 0.0273(13) -0.0062(10) -0.0130(12) -0.0067(11)
C5 0.0313(13) 0.0213(12) 0.0262(13) -0.0018(10) -0.0071(10) -0.0065(10)
C6 0.0225(11) 0.0155(10) 0.0270(12) -0.0025(9) -0.0082(9) -0.0038(9)
C7 0.0184(11) 0.0216(11) 0.0208(11) -0.0012(9) -0.0038(9) -0.0090(9)
C8 0.0188(11) 0.0181(10) 0.0248(12) -0.0017(9) -0.0016(9) -0.0071(9)
C9 0.0217(11) 0.0203(11) 0.0279(13) 0.0020(9) -0.0047(10) -0.0054(9)
C10 0.0305(13) 0.0285(13) 0.0219(12) 0.0001(10) -0.0087(10) -0.0070(10)
C11 0.0264(12) 0.0256(12) 0.0214(12) -0.0060(9) -0.0021(9) -0.0083(10)
C12 0.0171(10) 0.0172(10) 0.0228(11) -0.0017(9) -0.0026(9) -0.0053(8)
C13 0.0210(11) 0.0180(10) 0.0231(11) -0.0049(9) -0.0017(9) -0.0085(9)
C14 0.0219(11) 0.0209(11) 0.0243(12) -0.0048(9) -0.0049(9) -0.0085(9)
C15 0.0225(12) 0.0301(13) 0.0286(13) -0.0069(10) 0.0016(10) -0.0134(10)
C16 0.0297(13) 0.0274(12) 0.0282(13) 0.0008(10) -0.0006(10) -0.0135(10)
C17 0.0255(12) 0.0227(11) 0.0247(12) 0.0003(9) -0.0059(10) -0.0077(10)
C18 0.0198(11) 0.0189(11) 0.0234(11) -0.0064(9) -0.0022(9) -0.0058(9)
C19 0.0424(17) 0.0419(17) 0.0530(19) 0.0135(14) -0.0168(15) -0.0190(14)
C20 0.0306(16) 0.0446(18) 0.098(3) 0.0063(18) -0.0108(17) -0.0168(14)
C21 0.077(3) 0.048(2) 0.092(3) 0.0085(19) -0.041(2) -0.0426(19)
C22 0.0350(15) 0.0326(14) 0.0326(14) -0.0057(11) 0.0000(11) -0.0081(12)
C23 0.0370(15) 0.0250(13) 0.0399(16) -0.0075(11) -0.0049(12) 0.0014(11)
C24 0.0475(17) 0.0274(13) 0.0383(15) -0.0076(11) -0.0068(13) -0.0159(12)
C25 0.0430(17) 0.0412(16) 0.0451(17) -0.0026(13) -0.0225(14) -0.0144(13)
C26 0.0286(13) 0.0259(13) 0.0467(16) -0.0073(11) -0.0048(12) -0.0079(11)
C27 0.0235(14) 0.0403(16) 0.058(2) 0.0023(14) 0.0006(13) -0.0050(12)
C28 0.070(2) 0.0533(15) 0.0374(18) 0.0063(12) -0.0164(16) -0.0069(17)
P2 0.0244(3) 0.0165(3) 0.0245(3) -0.0033(2) -0.0054(2) -0.0051(2)
P3 0.0226(3) 0.0165(3) 0.0238(3) -0.0039(2) -0.0067(2) -0.0057(2)
N1 0.0350(12) 0.0199(10) 0.0415(13) -0.0088(9) -0.0105(10) -0.0027(9)
C29 0.0317(13) 0.0213(11) 0.0270(13) -0.0053(10) -0.0024(10) -0.0105(10)
C30 0.0435(16) 0.0294(14) 0.0337(15) -0.0003(11) -0.0041(13) -0.0048(12)
C31 0.067(2) 0.0358(16) 0.0285(15) 0.0006(12) -0.0018(14) -0.0191(15)
C32 0.0494(18) 0.0444(17) 0.0367(16) -0.0149(13) 0.0103(13) -0.0282(15)
C33 0.0321(15) 0.0578(19) 0.0428(17) -0.0168(15) -0.0001(13) -0.0167(14)
C34 0.0320(14) 0.0446(16) 0.0330(15) -0.0058(12) -0.0068(12) -0.0126(12)
C35 0.0216(11) 0.0253(12) 0.0238(12) -0.0041(9) -0.0031(9) -0.0045(9)
C36 0.0350(14) 0.0263(13) 0.0351(14) -0.0078(11) -0.0102(11) -0.0057(11)
C37 0.0390(16) 0.0398(16) 0.0410(16) -0.0156(13) -0.0145(13) -0.0039(13)
C38 0.0347(15) 0.0457(17) 0.0305(15) -0.0020(12) -0.0127(12) 0.0004(13)
C39 0.0336(15) 0.0331(14) 0.0355(15) 0.0052(12) -0.0079(12) -0.0069(12)
C40 0.0245(12) 0.0269(12) 0.0320(14) -0.0012(10) -0.0042(10) -0.0081(10)
C41 0.0308(13) 0.0209(11) 0.0222(12) -0.0031(9) -0.0045(10) -0.0098(10)
C42 0.0304(13) 0.0264(13) 0.0377(15) -0.0107(11) -0.0024(11) -0.0064(11)
C43 0.0501(18) 0.0292(14) 0.0434(17) -0.0159(12) -0.0037(13) -0.0151(13)
C44 0.0482(17) 0.0408(16) 0.0427(17) -0.0080(13) -0.0112(14) -0.0246(14)
C45 0.0291(14) 0.0435(16) 0.0452(17) -0.0093(13) -0.0065(12) -0.0155(12)
C46 0.0308(13) 0.0278(13) 0.0335(14) -0.0084(11) -0.0052(11) -0.0087(11)
C47 0.0242(12) 0.0232(11) 0.0292(13) -0.0048(10) -0.0062(10) -0.0098(10)
C48 0.0286(13) 0.0321(13) 0.0293(13) -0.0003(10) -0.0092(11) -0.0120(11)
C49 0.0367(15) 0.0478(17) 0.0333(15) -0.0022(12) -0.0036(12) -0.0232(13)
C50 0.0297(14) 0.0504(18) 0.0507(18) -0.0177(14) 0.0076(13) -0.0228(13)
C51 0.0233(14) 0.0377(16) 0.072(2) -0.0077(15) -0.0014(14) -0.0049(12)
C52 0.0279(14) 0.0302(14) 0.0494(17) 0.0044(12) -0.0056(12) -0.0062(11)
C53 0.0297(13) 0.0251(12) 0.0230(12) -0.0027(9) -0.0062(10) -0.0098(10)
C54 0.0409(15) 0.0276(13) 0.0330(14) -0.0039(11) -0.0124(12) -0.0154(11)
C55 0.0461(17) 0.0454(16) 0.0313(15) -0.0092(12) -0.0128(13) -0.0177(14)
C56 0.062(2) 0.0473(17) 0.0252(14) 0.0025(12) -0.0156(14) -0.0200(15)
C57 0.094(3) 0.0354(16) 0.0349(16) 0.0091(13) -0.0210(17) -0.0342(17)
C58 0.067(2) 0.0304(14) 0.0334(15) -0.0006(11) -0.0172(14) -0.0252(14)
C59 0.0251(12) 0.0207(11) 0.0255(12) -0.0017(9) -0.0083(10) -0.0090(9)
C60 0.0354(14) 0.0273(12) 0.0291(13) -0.0048(10) -0.0073(11) -0.0128(11)
C61 0.0576(19) 0.0296(13) 0.0335(15) -0.0056(11) -0.0163(13) -0.0203(13)
C62 0.0528(19) 0.0357(15) 0.0506(18) 0.0001(13) -0.0256(15) -0.0251(14)
C63 0.0305(15) 0.0506(18) 0.066(2) -0.0075(16) -0.0105(14) -0.0207(14)
C64 0.0287(14) 0.0385(15) 0.0461(17) -0.0144(13) -0.0014(12) -0.0133(12)
O2 0.079(2) 0.107(2) 0.073(2) -0.0223(18) -0.0048(16) -0.0433(18)
C65 0.113(4) 0.124(5) 0.137(5) -0.040(4) 0.013(4) -0.083(4)
C66 0.158(6) 0.107(4) 0.125(5) -0.055(4) -0.022(4) -0.067(4)
C67 0.138(5) 0.147(6) 0.054(3) 0.008(3) -0.013(3) -0.032(4)
C68 0.175(6) 0.135(5) 0.096(4) -0.037(4) 0.033(4) -0.118(5)

loop_
_atom_type_symbol
_atom_type_description
_atom_type_scat_dispersion_real
_atom_type_scat_dispersion_imag
_atom_type_scat_source
C C 0.0033 0.0016 'International Tables Vol C Tables 4.2.6.8 and 6.1.1.4'
H H 0.0000 0.0000 'International Tables Vol C Tables 4.2.6.8 and 6.1.1.4'
N N 0.0061 0.0033 'International Tables Vol C Tables 4.2.6.8 and 6.1.1.4'
O O 0.0106 0.0060 'International Tables Vol C Tables 4.2.6.8 and 6.1.1.4'
Si Si 0.0817 0.0704 'International Tables Vol C Tables 4.2.6.8 and 6.1.1.4'
P P 0.1023 0.0942 'International Tables Vol C Tables 4.2.6.8 and 6.1.1.4'
S S 0.1246 0.1234 'International Tables Vol C Tables 4.2.6.8 and 6.1.1.4'
Mn Mn 0.3368 0.7283 'International Tables Vol C Tables 4.2.6.8 and 6.1.1.4'

loop_
_geom_angle_atom_site_label_1
_geom_angle_atom_site_label_2
_geom_angle_atom_site_label_3
_geom_angle
O1 Mn P1 178.92(7)
O1 Mn S1 99.47(7)
P1 Mn S1 81.53(2)
O1 Mn S2 99.20(6)
P1 Mn S2 79.98(2)
S1 Mn S2 115.33(3)
O1 Mn S3 101.27(6)
P1 Mn S3 78.71(2)
S1 Mn S3 109.93(3)
S2 Mn S3 125.78(3)
C1 S1 Mn 106.62(8)
C7 S2 Mn 107.08(8)
C13 S3 Mn 106.74(8)
C6 P1 C12 107.66(10)
C6 P1 C18 109.07(11)
C12 P1 C18 110.02(10)
C6 P1 Mn 109.16(8)
C12 P1 Mn 111.20(8)
C18 P1 Mn 109.67(8)
C19 Si1 C21 106.39(16)
C19 Si1 C20 111.20(17)
C21 Si1 C20 108.40(18)
C19 Si1 C2 110.58(12)
C21 Si1 C2 107.21(16)
C20 Si1 C2 112.75(13)
C22 Si2 C23 106.61(13)
C22 Si2 C24 113.14(13)
C23 Si2 C24 107.92(13)
C22 Si2 C8 111.30(11)
C23 Si2 C8 108.46(12)
C24 Si2 C8 109.23(11)
C25 Si3 C26 110.08(13)
C25 Si3 C27 107.62(15)
C26 Si3 C27 108.25(13)
C25 Si3 C14 112.76(12)
C26 Si3 C14 110.30(11)
C27 Si3 C14 107.67(12)
C28 O1 Mn 123.87(19)
C2 C1 C6 119.3(2)
C2 C1 S1 120.50(19)
C6 C1 S1 120.18(17)
C3 C2 C1 117.6(2)
C3 C2 Si1 119.77(19)
C1 C2 Si1 122.5(2)
C4 C3 C2 122.9(2)
C5 C4 C3 119.1(2)
C4 C5 C6 119.8(2)
C5 C6 C1 121.1(2)
C5 C6 P1 124.00(19)
C1 C6 P1 114.90(17)
C12 C7 C8 119.4(2)
C12 C7 S2 119.34(16)
C8 C7 S2 121.24(17)
C9 C8 C7 117.3(2)
C9 C8 Si2 119.73(17)
C7 C8 Si2 122.88(17)
C10 C9 C8 123.1(2)
C11 C10 C9 118.9(2)
C12 C11 C10 120.0(2)
C11 C12 C7 121.3(2)
C11 C12 P1 124.21(17)
C7 C12 P1 114.40(16)
C18 C13 C14 119.4(2)
C18 C13 S3 119.16(17)
C14 C13 S3 121.42(17)
C15 C14 C13 117.1(2)
C15 C14 Si3 120.29(17)
C13 C14 Si3 122.60(17)
C16 C15 C14 123.1(2)
C17 C16 C15 119.3(2)
C16 C17 C18 119.5(2)
C17 C18 C13 121.3(2)
C17 C18 P1 125.68(18)
C13 C18 P1 113.04(17)
N1 P2 C35 111.27(12)
N1 P2 C41 109.41(12)
C35 P2 C41 109.34(11)
N1 P2 C29 112.74(12)
C35 P2 C29 107.77(11)
C41 P2 C29 106.14(11)
N1 P3 C47 110.27(12)
N1 P3 C53 112.43(12)
C47 P3 C53 106.69(11)
N1 P3 C59 112.26(11)
C47 P3 C59 106.63(11)
C53 P3 C59 108.23(11)
P2 N1 P3 170.20(18)
C34 C29 C30 118.9(2)
C34 C29 P2 121.7(2)
C30 C29 P2 119.4(2)
C31 C30 C29 120.3(3)
C32 C31 C30 120.3(3)
C31 C32 C33 120.1(3)
C32 C33 C34 120.1(3)
C29 C34 C33 120.4(3)
C40 C35 C36 119.6(2)
C40 C35 P2 122.38(19)
C36 C35 P2 118.01(19)
C37 C36 C35 120.2(2)
C38 C37 C36 119.6(3)
C37 C38 C39 121.0(3)
C38 C39 C40 119.6(3)
C39 C40 C35 120.0(2)
C46 C41 C42 119.7(2)
C46 C41 P2 119.10(18)
C42 C41 P2 121.12(19)
C43 C42 C41 119.6(2)
C44 C43 C42 120.2(2)
C45 C44 C43 120.4(3)
C44 C45 C46 119.7(3)
C41 C46 C45 120.2(2)
C52 C47 C48 119.3(2)
C52 C47 P3 121.8(2)
C48 C47 P3 118.76(18)
C49 C48 C47 120.1(2)
C50 C49 C48 120.0(3)
C51 C50 C49 120.0(3)
C50 C51 C52 120.6(3)
C51 C52 C47 120.0(3)
C54 C53 C58 119.5(2)
C54 C53 P3 118.85(19)
C58 C53 P3 121.47(19)
C55 C54 C53 120.3(2)
C54 C55 C56 120.0(3)
C55 C56 C57 120.2(3)
C56 C57 C58 120.3(3)
C57 C58 C53 119.7(3)
C60 C59 C64 119.6(2)
C60 C59 P3 121.17(19)
C64 C59 P3 119.23(19)
C59 C60 C61 119.6(3)
C62 C61 C60 120.5(3)
C61 C62 C63 120.2(3)
C62 C63 C64 120.4(3)
C59 C64 C63 119.7(3)
C66 O2 C67 115.1(4)
O2 C66 C65 109.4(4)
O2 C67 C68 114.0(5)

loop_
_geom_bond_atom_site_label_1
_geom_bond_atom_site_label_2
_geom_bond_distance
Mn O1 1.8538(18)
Mn P1 2.3000(7)
Mn S1 2.3901(7)
Mn S2 2.3979(7)
Mn S3 2.4013(7)
S1 C1 1.761(2)
S2 C7 1.766(2)
S3 C13 1.770(2)
P1 C6 1.801(2)
P1 C12 1.801(2)
P1 C18 1.801(2)
Si1 C19 1.860(3)
Si1 C21 1.866(3)
Si1 C20 1.868(3)
Si1 C2 1.887(3)
Si2 C22 1.866(3)
Si2 C23 1.870(3)
Si2 C24 1.870(3)
Si2 C8 1.889(2)
Si3 C25 1.863(3)
Si3 C26 1.863(3)
Si3 C27 1.866(3)
Si3 C14 1.888(2)
O1 C28 1.358(4)
C1 C2 1.411(3)
C1 C6 1.412(3)
C2 C3 1.394(4)
C3 C4 1.392(4)
C4 C5 1.378(4)
C5 C6 1.390(3)
C7 C12 1.408(3)
C7 C8 1.413(3)
C8 C9 1.396(3)
C9 C10 1.391(3)
C10 C11 1.383(3)
C11 C12 1.383(3)
C13 C18 1.405(3)
C13 C14 1.412(3)
C14 C15 1.399(3)
C15 C16 1.384(3)
C16 C17 1.378(3)
C17 C18 1.392(3)
P2 N1 1.552(2)
P2 C35 1.797(2)
P2 C41 1.798(2)
P2 C29 1.799(3)
P3 N1 1.555(2)
P3 C47 1.788(2)
P3 C53 1.792(2)
P3 C59 1.799(2)
C29 C34 1.383(4)
C29 C30 1.392(4)
C30 C31 1.380(4)
C31 C32 1.371(4)
C32 C33 1.375(4)
C33 C34 1.386(4)
C35 C40 1.390(3)
C35 C36 1.396(3)
C36 C37 1.385(4)
C37 C38 1.378(4)
C38 C39 1.382(4)
C39 C40 1.386(4)
C41 C46 1.384(3)
C41 C42 1.393(3)
C42 C43 1.387(4)
C43 C44 1.380(4)
C44 C45 1.376(4)
C45 C46 1.391(4)
C47 C52 1.383(3)
C47 C48 1.389(3)
C48 C49 1.383(4)
C49 C50 1.375(4)
C50 C51 1.370(4)
C51 C52 1.380(4)
C53 C54 1.387(3)
C53 C58 1.389(3)
C54 C55 1.374(4)
C55 C56 1.376(4)
C56 C57 1.377(4)
C57 C58 1.379(4)
C59 C60 1.386(3)
C59 C64 1.387(4)
C60 C61 1.394(4)
C61 C62 1.359(4)
C62 C63 1.374(4)
C63 C64 1.387(4)
O2 C66 1.397(5)
O2 C67 1.451(6)
C65 C66 1.493(7)
C67 C68 1.454(8)
